data_4081352
loop_
_publ_author_name
'C\'esar, Vincent'
'Misal Castro, Luis C.'
'Dombray, Thomas'
'Sortais, Jean-Baptiste'
'Darcel, Christophe'
'Labat, St\'ephane'
'Miqueu, Karinne'
'Sotiropoulos, Jean-Marc'
'Brousses, R\'emy'
'Lugan, No\"el'
'Lavigne, Guy'

_publ_section_title
;
 (Cyclopentadienyl)iron(II) Complexes of N-Heterocyclic Carbenes Bearing a
 Malonate or Imidate Backbone: Synthesis, Structure, and Catalytic
 Potential in Hydrosilylation
;
_journal_issue 16
_journal_name_full Organometallics
_journal_page_first 4643
_journal_paper_doi 10.1021/om400625q
_journal_volume 32
_journal_year 2013
_chemical_compound_source 'synthesis as described'
_chemical_formula_moiety 'C29 H30 Fe N3 O4, C F3 O3 S'
_chemical_formula_sum 'C30 H30 F3 Fe N3 O7 S'
_chemical_formula_weight 689.48
_chemical_name_systematic
;
 ?
;
_space_group_crystal_system monoclinic
_space_group_IT_number 14
_space_group_name_H-M_alt 'P 1 21/n 1'
_symmetry_Int_Tables_number 14
_symmetry_space_group_name_Hall '-P 2yn'
_symmetry_space_group_name_H-M 'P 1 21/n 1'
_atom_sites_solution_hydrogens geom
_atom_sites_solution_primary direct
_atom_sites_solution_secondary difmap
_audit_creation_date 2012-05-09T10:51:28-00:00
_audit_creation_method 'WinGX routine CIF_UPDATE'
_cell_angle_alpha 90
_cell_angle_beta 109.835(2)
_cell_angle_gamma 90
_cell_formula_units_Z 4
_cell_length_a 12.5292(5)
_cell_length_b 15.1526(6)
_cell_length_c 16.9812(6)
_cell_measurement_reflns_used 9282
_cell_measurement_temperature 173(2)
_cell_measurement_theta_max 29.93
_cell_measurement_theta_min 2.69
_cell_measurement_wavelength 0.71073
_cell_volume 3032.6(2)
_computing_molecular_graphics 'Ortep-3 for Windows (Farrugia, 2008)'
_computing_publication_material 'WinGX publication routines (Farrugia, 2008)'
_computing_structure_refinement 'SHELXL-97 (Sheldrick, 2008)'
_diffrn_ambient_temperature 173(2)
_diffrn_measured_fraction_theta_full 1
_diffrn_measured_fraction_theta_max 1
_diffrn_measurement_device_type 'Bruker APEX II'
_diffrn_measurement_method 'phi and omega scans'
_diffrn_radiation_monochromator graphite
_diffrn_radiation_probe x-ray
_diffrn_radiation_type MoK\a
_diffrn_radiation_wavelength 0.71073
_diffrn_reflns_av_R_equivalents 0.0399
_diffrn_reflns_av_unetI/netI 0.0135
_diffrn_reflns_limit_h_max 15
_diffrn_reflns_limit_h_min -15
_diffrn_reflns_limit_k_max 18
_diffrn_reflns_limit_k_min -18
_diffrn_reflns_limit_l_max 21
_diffrn_reflns_limit_l_min -21
_diffrn_reflns_number 182350
_diffrn_reflns_theta_full 26.37
_diffrn_reflns_theta_max 26.37
_diffrn_reflns_theta_min 2.19
_diffrn_standards_decay_% 0
_diffrn_standards_interval_count 0
_diffrn_standards_number 0
_exptl_absorpt_coefficient_mu 0.637
_exptl_absorpt_correction_T_max 0.746
_exptl_absorpt_correction_T_min 0.676
_exptl_absorpt_correction_type multi-scan
_exptl_absorpt_process_details
;
'SADABS, Sheldrick, Bruker, 2000'
;
_exptl_crystal_colour yellow
_exptl_crystal_density_diffrn 1.51
_exptl_crystal_density_method 'not measured'
_exptl_crystal_description block
_exptl_crystal_F_000 1424
_exptl_crystal_size_max 0.5
_exptl_crystal_size_mid 0.5
_exptl_crystal_size_min 0.05
_refine_diff_density_max 0.348
_refine_diff_density_min -0.312
_refine_diff_density_rms 0.051
_refine_ls_extinction_method none
_refine_ls_goodness_of_fit_ref 1.034
_refine_ls_hydrogen_treatment riding
_refine_ls_matrix_type full
_refine_ls_number_parameters 413
_refine_ls_number_reflns 6203
_refine_ls_number_restraints 0
_refine_ls_restrained_S_all 1.034
_refine_ls_R_factor_all 0.0340
_refine_ls_R_factor_gt 0.0277
_refine_ls_shift/su_max 0.011
_refine_ls_shift/su_mean 0.000
_refine_ls_structure_factor_coef Fsqd
_refine_ls_weighting_details 'calc w=1/[\s^2^(Fo^2^)+(0.0366P)^2^+2.1450P] where P=(Fo^2^+2Fc^2^)/3'
_refine_ls_weighting_scheme calc
_refine_ls_wR_factor_gt 0.0721
_refine_ls_wR_factor_ref 0.0765
_reflns_number_gt 5465
_reflns_number_total 6203
_reflns_threshold_expression >2\s(I)
_cod_data_source_file om400625q_si_002.cif
_cod_data_source_block 6Me
_cod_depositor_comments
;
The following automatic conversions were performed:

'_space_group_crystal_system' value 'Monoclinic' changed to
'monoclinic' according to
/home/saulius/struct/CIF-dictionaries/cif_core.dic dictionary named
'cif_core.dic' version 2.4.2 from 2011-04-26.

Automatic conversion script
Id: cif_fix_values 1891 2012-01-12 08:04:46Z andrius 
;
_cod_database_code 4081352

loop_
_symmetry_equiv_pos_as_xyz
'x, y, z'
'-x+1/2, y+1/2, -z+1/2'
'-x, -y, -z'
'x-1/2, -y-1/2, z-1/2'

loop_
_atom_site_label
_atom_site_type_symbol
_atom_site_fract_x
_atom_site_fract_y
_atom_site_fract_z
_atom_site_U_iso_or_equiv
_atom_site_adp_type
_atom_site_occupancy
_atom_site_symmetry_multiplicity
_atom_site_calc_flag
_atom_site_refinement_flags
C2 C 0.56439(14) 0.11419(11) 0.13154(10) 0.0216(3) Uani 1 1 d .
C1 C 0.75426(13) 0.03768(11) 0.17796(10) 0.0202(3) Uani 1 1 d .
C3 C 0.74119(12) 0.19737(10) 0.08021(9) 0.0145(3) Uani 1 1 d .
C6 C 0.70536(13) 0.31019(11) -0.03171(9) 0.0194(3) Uani 1 1 d .
C4 C 0.88209(13) 0.22913(11) 0.01125(10) 0.0190(3) Uani 1 1 d .
C7 C 0.85579(17) 0.35413(13) -0.08392(12) 0.0317(4) Uani 1 1 d .
H7A H 0.8193 0.3421 -0.1438 0.048 Uiso 1 1 calc R
H7B H 0.9379 0.3456 -0.0683 0.048 Uiso 1 1 calc R
H7C H 0.8401 0.4151 -0.0721 0.048 Uiso 1 1 calc R
C11 C 0.79443(15) 0.26099(11) 0.24651(10) 0.0248(4) Uani 1 1 d .
H11 H 0.8314 0.3048 0.2251 0.030 Uiso 1 1 calc R
C12 C 0.67945(16) 0.26252(11) 0.24176(10) 0.0238(4) Uani 1 1 d .
H12 H 0.6256 0.3072 0.2163 0.029 Uiso 1 1 calc R
C13 C 0.65915(15) 0.18522(11) 0.28192(10) 0.0221(3) Uani 1 1 d .
H13 H 0.5892 0.1694 0.2884 0.027 Uiso 1 1 calc R
C14 C 0.76006(15) 0.13638(11) 0.31038(10) 0.0220(3) Uani 1 1 d .
H14 H 0.7702 0.0816 0.3393 0.026 Uiso 1 1 calc R
C15 C 0.84479(14) 0.18290(12) 0.28856(10) 0.0242(4) Uani 1 1 d .
H15 H 0.9212 0.1648 0.3001 0.029 Uiso 1 1 calc R
C31 C 0.55762(12) 0.27581(10) 0.02365(9) 0.0166(3) Uani 1 1 d .
C32 C 0.52929(13) 0.35179(10) 0.05866(10) 0.0191(3) Uani 1 1 d .
C33 C 0.41725(14) 0.36100(11) 0.05497(10) 0.0228(3) Uani 1 1 d .
H33 H 0.3967 0.4111 0.0802 0.027 Uiso 1 1 calc R
C34 C 0.33425(13) 0.29916(12) 0.01546(10) 0.0232(3) Uani 1 1 d .
C35 C 0.36412(13) 0.22905(11) -0.02538(10) 0.0217(3) Uani 1 1 d .
H35 H 0.3072 0.1884 -0.0555 0.026 Uiso 1 1 calc R
C36 C 0.47528(13) 0.21659(11) -0.02344(9) 0.0187(3) Uani 1 1 d .
C37 C 0.61297(15) 0.42457(11) 0.09568(11) 0.0258(4) Uani 1 1 d .
H37B H 0.6153 0.4649 0.0512 0.039 Uiso 1 1 calc R
H37A H 0.6885 0.3991 0.1230 0.039 Uiso 1 1 calc R
H37C H 0.5897 0.4571 0.1370 0.039 Uiso 1 1 calc R
C38 C 0.21483(15) 0.30823(14) 0.01627(13) 0.0349(4) Uani 1 1 d .
H38C H 0.1626 0.2765 -0.0317 0.052 Uiso 1 1 calc R
H38B H 0.1939 0.3708 0.0127 0.052 Uiso 1 1 calc R
H38A H 0.2104 0.2833 0.0683 0.052 Uiso 1 1 calc R
C39 C 0.50336(15) 0.14158(12) -0.07085(11) 0.0262(4) Uani 1 1 d .
H39B H 0.5498 0.1634 -0.1029 0.039 Uiso 1 1 calc R
H39C H 0.4330 0.1161 -0.1092 0.039 Uiso 1 1 calc R
H39A H 0.5455 0.0962 -0.0313 0.039 Uiso 1 1 calc R
C21 C 0.90806(13) 0.10166(10) 0.09970(10) 0.0174(3) Uani 1 1 d .
C22 C 1.00462(13) 0.10781(11) 0.17128(10) 0.0203(3) Uani 1 1 d .
C23 C 1.06049(14) 0.02954(12) 0.20379(11) 0.0252(4) Uani 1 1 d .
H23 H 1.1229 0.0313 0.2548 0.030 Uiso 1 1 calc R
C24 C 1.02782(14) -0.05111(11) 0.16389(11) 0.0249(4) Uani 1 1 d .
C25 C 0.94004(14) -0.05216(11) 0.08731(11) 0.0238(4) Uani 1 1 d .
H25 H 0.9217 -0.1059 0.0569 0.029 Uiso 1 1 calc R
C26 C 0.87845(13) 0.02330(11) 0.05401(10) 0.0203(3) Uani 1 1 d .
C27 C 1.05342(14) 0.19501(12) 0.20912(11) 0.0266(4) Uani 1 1 d .
H27B H 1.1088 0.2152 0.1839 0.040 Uiso 1 1 calc R
H27C H 1.0909 0.1880 0.2696 0.040 Uiso 1 1 calc R
H27A H 0.9923 0.2386 0.1984 0.040 Uiso 1 1 calc R
C28 C 1.08706(17) -0.13568(13) 0.20166(14) 0.0357(4) Uani 1 1 d .
H28B H 1.0345 -0.1854 0.1826 0.054 Uiso 1 1 calc R
H28A H 1.1121 -0.1318 0.2628 0.054 Uiso 1 1 calc R
H28C H 1.1530 -0.1448 0.1840 0.054 Uiso 1 1 calc R
C29 C 0.78262(15) 0.01823(13) -0.02834(11) 0.0297(4) Uani 1 1 d .
H29B H 0.7915 -0.0347 -0.0587 0.045 Uiso 1 1 calc R
H29C H 0.7837 0.0707 -0.0618 0.045 Uiso 1 1 calc R
H29A H 0.7102 0.0154 -0.0182 0.045 Uiso 1 1 calc R
C40 C 1.09718(15) 0.45391(13) 0.21661(11) 0.0289(4) Uani 1 1 d .
N2 N 0.67484(10) 0.26014(9) 0.02829(8) 0.0156(3) Uani 1 1 d .
N3 N 0.81070(11) 0.29326(9) -0.03514(8) 0.0196(3) Uani 1 1 d .
N1 N 0.83926(10) 0.17988(9) 0.06535(8) 0.0157(3) Uani 1 1 d .
O2 O 0.47477(11) 0.08666(10) 0.10960(8) 0.0377(3) Uani 1 1 d .
O1 O 0.77755(12) -0.03526(8) 0.18465(8) 0.0309(3) Uani 1 1 d .
O4 O 0.64128(11) 0.36369(9) -0.07569(8) 0.0299(3) Uani 1 1 d .
O3 O 0.97347(10) 0.21363(8) 0.00656(8) 0.0279(3) Uani 1 1 d .
O5 O 0.90368(11) 0.46709(9) 0.23567(8) 0.0320(3) Uani 1 1 d .
O6 O 0.92876(13) 0.53709(9) 0.11486(9) 0.0409(3) Uani 1 1 d .
O7 O 0.91492(11) 0.37741(9) 0.12189(8) 0.0336(3) Uani 1 1 d .
Fe1 Fe 0.708112(17) 0.149157(14) 0.179342(12) 0.01388(7) Uani 1 1 d .
S1 S 0.94357(3) 0.45979(3) 0.16599(3) 0.02110(10) Uani 1 1 d .
F1 F 1.13846(11) 0.52854(9) 0.25636(9) 0.0520(3) Uani 1 1 d .
F2 F 1.12698(10) 0.38880(8) 0.27267(7) 0.0419(3) Uani 1 1 d .
F3 F 1.14946(10) 0.44019(10) 0.16152(8) 0.0491(3) Uani 1 1 d .

loop_
_atom_site_aniso_label
_atom_site_aniso_U_11
_atom_site_aniso_U_22
_atom_site_aniso_U_33
_atom_site_aniso_U_23
_atom_site_aniso_U_13
_atom_site_aniso_U_12
C2 0.0238(8) 0.0218(8) 0.0189(7) 0.0062(6) 0.0069(6) 0.0002(7)
C1 0.0211(8) 0.0234(9) 0.0180(7) 0.0006(6) 0.0090(6) -0.0016(7)
C3 0.0147(7) 0.0131(7) 0.0141(7) -0.0033(5) 0.0028(6) -0.0034(6)
C6 0.0212(8) 0.0201(8) 0.0165(7) 0.0009(6) 0.0059(6) -0.0021(6)
C4 0.0210(8) 0.0185(8) 0.0196(7) -0.0028(6) 0.0097(6) -0.0030(6)
C7 0.0352(10) 0.0313(10) 0.0360(10) 0.0116(8) 0.0216(8) -0.0008(8)
C11 0.0360(9) 0.0206(8) 0.0179(7) -0.0064(6) 0.0093(7) -0.0117(7)
C12 0.0364(9) 0.0175(8) 0.0192(8) -0.0023(6) 0.0116(7) 0.0021(7)
C13 0.0299(9) 0.0213(9) 0.0189(8) -0.0037(6) 0.0133(7) -0.0011(7)
C14 0.0311(9) 0.0198(8) 0.0139(7) -0.0003(6) 0.0063(6) -0.0017(7)
C15 0.0234(8) 0.0298(9) 0.0157(7) -0.0050(7) 0.0019(6) -0.0049(7)
C31 0.0136(7) 0.0196(8) 0.0159(7) 0.0045(6) 0.0042(6) 0.0018(6)
C32 0.0201(8) 0.0185(8) 0.0170(7) 0.0032(6) 0.0043(6) 0.0011(6)
C33 0.0236(8) 0.0230(9) 0.0228(8) 0.0033(7) 0.0091(7) 0.0071(7)
C34 0.0179(8) 0.0289(9) 0.0226(8) 0.0090(7) 0.0065(6) 0.0048(7)
C35 0.0173(7) 0.0244(9) 0.0196(7) 0.0046(6) 0.0016(6) -0.0017(6)
C36 0.0181(7) 0.0208(8) 0.0151(7) 0.0029(6) 0.0028(6) 0.0016(6)
C37 0.0275(9) 0.0191(8) 0.0285(9) -0.0007(7) 0.0065(7) -0.0004(7)
C38 0.0205(9) 0.0464(12) 0.0403(11) 0.0074(9) 0.0135(8) 0.0071(8)
C39 0.0237(8) 0.0279(9) 0.0228(8) -0.0064(7) 0.0023(7) -0.0008(7)
C21 0.0155(7) 0.0178(8) 0.0205(7) 0.0011(6) 0.0081(6) 0.0023(6)
C22 0.0169(7) 0.0218(8) 0.0229(8) -0.0024(6) 0.0077(6) 0.0003(6)
C23 0.0174(8) 0.0287(9) 0.0272(9) 0.0021(7) 0.0045(7) 0.0031(7)
C24 0.0202(8) 0.0231(9) 0.0339(9) 0.0015(7) 0.0124(7) 0.0049(7)
C25 0.0233(8) 0.0193(8) 0.0323(9) -0.0044(7) 0.0139(7) 0.0009(7)
C26 0.0167(7) 0.0224(8) 0.0244(8) -0.0036(6) 0.0103(6) 0.0002(6)
C27 0.0214(8) 0.0255(9) 0.0287(9) -0.0040(7) 0.0030(7) -0.0030(7)
C28 0.0315(10) 0.0266(10) 0.0473(12) 0.0052(8) 0.0111(9) 0.0078(8)
C29 0.0287(9) 0.0273(10) 0.0283(9) -0.0089(7) 0.0034(7) 0.0003(7)
C40 0.0268(9) 0.0317(10) 0.0312(9) -0.0011(8) 0.0137(8) -0.0044(8)
N2 0.0141(6) 0.0176(7) 0.0154(6) 0.0016(5) 0.0053(5) -0.0001(5)
N3 0.0219(7) 0.0209(7) 0.0188(6) 0.0029(5) 0.0104(5) -0.0016(6)
N1 0.0147(6) 0.0159(6) 0.0169(6) -0.0006(5) 0.0059(5) -0.0002(5)
O2 0.0220(6) 0.0466(9) 0.0373(7) 0.0160(6) 0.0009(5) -0.0117(6)
O1 0.0425(7) 0.0169(7) 0.0429(7) 0.0059(5) 0.0268(6) 0.0067(5)
O4 0.0279(6) 0.0346(7) 0.0279(6) 0.0153(5) 0.0104(5) 0.0072(5)
O3 0.0237(6) 0.0302(7) 0.0369(7) 0.0031(5) 0.0196(5) 0.0020(5)
O5 0.0326(7) 0.0340(7) 0.0363(7) -0.0040(6) 0.0206(6) -0.0001(6)
O6 0.0495(9) 0.0296(8) 0.0474(8) 0.0168(6) 0.0213(7) 0.0093(6)
O7 0.0354(7) 0.0262(7) 0.0343(7) -0.0105(6) 0.0055(6) -0.0007(6)
Fe1 0.01508(11) 0.01284(12) 0.01353(11) -0.00005(8) 0.00459(8) -0.00093(8)
S1 0.0237(2) 0.0166(2) 0.0244(2) -0.00022(15) 0.00989(16) 0.00051(15)
F1 0.0427(7) 0.0471(8) 0.0628(8) -0.0160(6) 0.0135(6) -0.0238(6)
F2 0.0311(6) 0.0494(7) 0.0387(6) 0.0126(5) 0.0033(5) 0.0024(5)
F3 0.0370(7) 0.0696(9) 0.0521(7) 0.0036(7) 0.0300(6) 0.0070(6)

loop_
_atom_type_symbol
_atom_type_description
_atom_type_scat_dispersion_real
_atom_type_scat_dispersion_imag
_atom_type_scat_source
C C 0.0033 0.0016 'International Tables Vol C Tables 4.2.6.8 and 6.1.1.4'
H H 0 0 'International Tables Vol C Tables 4.2.6.8 and 6.1.1.4'
N N 0.0061 0.0033 'International Tables Vol C Tables 4.2.6.8 and 6.1.1.4'
O O 0.0106 0.006 'International Tables Vol C Tables 4.2.6.8 and 6.1.1.4'
Fe Fe 0.3463 0.8444 'International Tables Vol C Tables 4.2.6.8 and 6.1.1.4'
S S 0.1246 0.1234 'International Tables Vol C Tables 4.2.6.8 and 6.1.1.4'
F F 0.0171 0.0103 'International Tables Vol C Tables 4.2.6.8 and 6.1.1.4'

loop_
_geom_angle_atom_site_label_1
_geom_angle_atom_site_label_2
_geom_angle_atom_site_label_3
_geom_angle
O2 C2 Fe1 171.96(14)
O1 C1 Fe1 171.29(14)
N1 C3 N2 113.87(13)
N1 C3 Fe1 122.80(11)
N2 C3 Fe1 122.74(11)
O4 C6 N3 123.39(15)
O4 C6 N2 121.19(15)
N3 C6 N2 115.41(13)
O3 C4 N3 123.49(15)
O3 C4 N1 121.25(15)
N3 C4 N1 115.25(13)
N3 C7 H7A 109.5
N3 C7 H7B 109.5
H7A C7 H7B 109.5
N3 C7 H7C 109.5
H7A C7 H7C 109.5
H7B C7 H7C 109.5
C15 C11 C12 108.27(15)
C15 C11 Fe1 70.26(9)
C12 C11 Fe1 70.08(9)
C15 C11 H11 125.9
C12 C11 H11 125.9
Fe1 C11 H11 125.4
C11 C12 C13 107.67(15)
C11 C12 Fe1 70.86(9)
C13 C12 Fe1 70.07(9)
C11 C12 H12 126.2
C13 C12 H12 126.2
Fe1 C12 H12 124.5
C14 C13 C12 108.25(15)
C14 C13 Fe1 70.51(9)
C12 C13 Fe1 70.55(9)
C14 C13 H13 125.9
C12 C13 H13 125.9
Fe1 C13 H13 124.7
C13 C14 C15 108.29(15)
C13 C14 Fe1 70.60(9)
C15 C14 Fe1 70.72(9)
C13 C14 H14 125.9
C15 C14 H14 125.9
Fe1 C14 H14 124.4
C11 C15 C14 107.52(15)
C11 C15 Fe1 70.74(9)
C14 C15 Fe1 69.84(9)
C11 C15 H15 126.2
C14 C15 H15 126.2
Fe1 C15 H15 124.8
C32 C31 C36 121.92(14)
C32 C31 N2 120.43(14)
C36 C31 N2 117.37(14)
C33 C32 C31 117.53(15)
C33 C32 C37 119.67(15)
C31 C32 C37 122.73(14)
C32 C33 C34 122.14(16)
C32 C33 H33 118.9
C34 C33 H33 118.9
C35 C34 C33 118.18(15)
C35 C34 C38 120.75(16)
C33 C34 C38 121.07(16)
C34 C35 C36 121.89(15)
C34 C35 H35 119.1
C36 C35 H35 119.1
C35 C36 C31 117.68(15)
C35 C36 C39 120.22(15)
C31 C36 C39 122.10(14)
C32 C37 H37B 109.5
C32 C37 H37A 109.5
H37B C37 H37A 109.5
C32 C37 H37C 109.5
H37B C37 H37C 109.5
H37A C37 H37C 109.5
C34 C38 H38C 109.5
C34 C38 H38B 109.5
H38C C38 H38B 109.5
C34 C38 H38A 109.5
H38C C38 H38A 109.5
H38B C38 H38A 109.5
C36 C39 H39B 109.5
C36 C39 H39C 109.5
H39B C39 H39C 109.5
C36 C39 H39A 109.5
H39B C39 H39A 109.5
H39C C39 H39A 109.5
C22 C21 C26 121.86(14)
C22 C21 N1 120.75(14)
C26 C21 N1 117.17(13)
C23 C22 C21 117.29(15)
C23 C22 C27 120.11(14)
C21 C22 C27 122.43(15)
C24 C23 C22 122.03(15)
C24 C23 H23 119.0
C22 C23 H23 119.0
C25 C24 C23 118.36(15)
C25 C24 C28 120.43(16)
C23 C24 C28 121.20(16)
C26 C25 C24 121.73(16)
C26 C25 H25 119.1
C24 C25 H25 119.1
C25 C26 C21 117.87(15)
C25 C26 C29 119.64(15)
C21 C26 C29 122.49(15)
C22 C27 H27B 109.5
C22 C27 H27C 109.5
H27B C27 H27C 109.5
C22 C27 H27A 109.5
H27B C27 H27A 109.5
H27C C27 H27A 109.5
C24 C28 H28B 109.5
C24 C28 H28A 109.5
H28B C28 H28A 109.5
C24 C28 H28C 109.5
H28B C28 H28C 109.5
H28A C28 H28C 109.5
C26 C29 H29B 109.5
C26 C29 H29C 109.5
H29B C29 H29C 109.5
C26 C29 H29A 109.5
H29B C29 H29A 109.5
H29C C29 H29A 109.5
F3 C40 F1 106.93(15)
F3 C40 F2 107.55(16)
F1 C40 F2 107.49(15)
F3 C40 S1 111.68(13)
F1 C40 S1 111.38(13)
F2 C40 S1 111.56(12)
C3 N2 C6 125.40(13)
C3 N2 C31 121.75(12)
C6 N2 C31 112.57(12)
C6 N3 C4 124.01(13)
C6 N3 C7 117.82(14)
C4 N3 C7 117.76(14)
C3 N1 C4 125.41(13)
C3 N1 C21 121.98(12)
C4 N1 C21 112.43(12)
C2 Fe1 C1 89.68(7)
C2 Fe1 C3 100.98(6)
C1 Fe1 C3 99.99(7)
C2 Fe1 C14 110.83(7)
C1 Fe1 C14 86.65(7)
C3 Fe1 C14 147.57(6)
C2 Fe1 C13 85.48(7)
C1 Fe1 C13 116.25(7)
C3 Fe1 C13 143.31(6)
C14 Fe1 C13 38.90(7)
C2 Fe1 C12 98.77(7)
C1 Fe1 C12 152.33(7)
C3 Fe1 C12 104.12(6)
C14 Fe1 C12 65.70(6)
C13 Fe1 C12 39.38(6)
C2 Fe1 C15 149.45(7)
C1 Fe1 C15 94.05(7)
C3 Fe1 C15 108.16(6)
C14 Fe1 C15 39.44(7)
C13 Fe1 C15 65.71(7)
C12 Fe1 C15 65.70(7)
C2 Fe1 C11 137.09(8)
C1 Fe1 C11 130.78(7)
C3 Fe1 C11 86.99(6)
C14 Fe1 C11 65.60(6)
C13 Fe1 C11 65.59(7)
C12 Fe1 C11 39.06(7)
C15 Fe1 C11 39.00(7)
O6 S1 O5 115.26(8)
O6 S1 O7 115.88(9)
O5 S1 O7 113.64(8)
O6 S1 C40 102.97(9)
O5 S1 C40 102.82(8)
O7 S1 C40 103.89(8)

loop_
_geom_bond_atom_site_label_1
_geom_bond_atom_site_label_2
_geom_bond_distance
C2 O2 1.136(2)
C2 Fe1 1.7862(17)
C1 O1 1.139(2)
C1 Fe1 1.7881(17)
C3 N1 1.3616(19)
C3 N2 1.3696(19)
C3 Fe1 2.0032(15)
C6 O4 1.205(2)
C6 N3 1.365(2)
C6 N2 1.423(2)
C4 O3 1.1975(19)
C4 N3 1.374(2)
C4 N1 1.423(2)
C7 N3 1.474(2)
C7 H7A 0.9800
C7 H7B 0.9800
C7 H7C 0.9800
C11 C15 1.415(3)
C11 C12 1.416(3)
C11 Fe1 2.1224(16)
C11 H11 0.9500
C12 C13 1.421(2)
C12 Fe1 2.1122(16)
C12 H12 0.9500
C13 C14 1.402(2)
C13 Fe1 2.1059(16)
C13 H13 0.9500
C14 C15 1.424(2)
C14 Fe1 2.1047(15)
C14 H14 0.9500
C15 Fe1 2.1162(16)
C15 H15 0.9500
C31 C32 1.396(2)
C31 C36 1.396(2)
C31 N2 1.4632(19)
C32 C33 1.391(2)
C32 C37 1.504(2)
C33 C34 1.391(2)
C33 H33 0.9500
C34 C35 1.388(2)
C34 C38 1.507(2)
C35 C36 1.395(2)
C35 H35 0.9500
C36 C39 1.502(2)
C37 H37B 0.9800
C37 H37A 0.9800
C37 H37C 0.9800
C38 H38C 0.9800
C38 H38B 0.9800
C38 H38A 0.9800
C39 H39B 0.9800
C39 H39C 0.9800
C39 H39A 0.9800
C21 C22 1.397(2)
C21 C26 1.398(2)
C21 N1 1.465(2)
C22 C23 1.393(2)
C22 C27 1.505(2)
C23 C24 1.390(2)
C23 H23 0.9500
C24 C25 1.389(2)
C24 C28 1.510(2)
C25 C26 1.388(2)
C25 H25 0.9500
C26 C29 1.505(2)
C27 H27B 0.9800
C27 H27C 0.9800
C27 H27A 0.9800
C28 H28B 0.9800
C28 H28A 0.9800
C28 H28C 0.9800
C29 H29B 0.9800
C29 H29C 0.9800
C29 H29A 0.9800
C40 F3 1.328(2)
C40 F1 1.328(2)
C40 F2 1.333(2)
C40 S1 1.8244(19)
O5 S1 1.4365(13)
O6 S1 1.4321(14)
O7 S1 1.4372(13)
